data_7014439
loop_
_publ_author_name
'Lazarescu, Ana'
'Shova, Sergiu'
'Bartolome, Juan'
'Alonso, Pablo'
'Arauzo, Ana'
'Balu, Alina M.'
'Simonov, Yuri A.'
'Gdaniec, Maria'
'Turta, Constantin'
'Filoti, George'
'Luque, Rafael'

_publ_section_title
;
 Heteronuclear (Co-Ca, Co-Ba) 2,3-pyridinedicarboxylate complexes:
 synthesis, structure and physico-chemical properties.
;
_journal_issue 2
_journal_name_full 'Dalton transactions (Cambridge, England : 2003)'
_journal_page_first 463
_journal_page_last 471
_journal_paper_doi 10.1039/c0dt00858c
_journal_volume 40
_journal_year 2011
_chemical_formula_sum 'C14 H22 Ba Co N2 O16'
_chemical_formula_weight 670.61
_chemical_name_systematic
;
?
;
_space_group_IT_number 2
_symmetry_cell_setting triclinic
_symmetry_space_group_name_Hall '-P 1'
_symmetry_space_group_name_H-M 'P -1'
_atom_sites_solution_hydrogens geom
_atom_sites_solution_primary direct
_atom_sites_solution_secondary difmap
_audit_creation_method SHELXL-97
_cell_angle_alpha 102.232(3)
_cell_angle_beta 91.490(3)
_cell_angle_gamma 106.382(3)
_cell_formula_units_Z 2
_cell_length_a 8.8466(3)
_cell_length_b 11.3244(5)
_cell_length_c 11.4821(4)
_cell_measurement_temperature 130(2)
_cell_volume 1074.03(7)
_computing_cell_refinement 'CrysAlis RED, Oxford Diffraction Ltd.,'
_computing_data_collection 'CrysAlis CCD, Oxford Diffraction Ltd.,'
_computing_data_reduction 'CrysAlis RED, Oxford Diffraction Ltd.,'
_computing_molecular_graphics 'ORTEP-3 (Farrugia, 1997)'
_computing_publication_material 'SHELXL-97 (Sheldrick, 1997)'
_computing_structure_refinement 'SHELXL-97 (Sheldrick, 1997)'
_computing_structure_solution 'SHELXS-97 (Sheldrick, 1990)'
_diffrn_ambient_temperature 130(2)
_diffrn_measured_fraction_theta_full 0.995
_diffrn_measured_fraction_theta_max 0.995
_diffrn_measurement_device_type 'Oxford Difraction, XCALIBUR'
_diffrn_measurement_method omega-phi
_diffrn_radiation_monochromator graphite
_diffrn_radiation_source 'Enhance (Mo) X-ray Source'
_diffrn_radiation_type MoK\a
_diffrn_radiation_wavelength 0.71073
_diffrn_reflns_av_R_equivalents 0.0201
_diffrn_reflns_av_sigmaI/netI 0.0199
_diffrn_reflns_limit_h_max 10
_diffrn_reflns_limit_h_min -10
_diffrn_reflns_limit_k_max 10
_diffrn_reflns_limit_k_min -13
_diffrn_reflns_limit_l_max 14
_diffrn_reflns_limit_l_min -14
_diffrn_reflns_number 13924
_diffrn_reflns_theta_full 26.00
_diffrn_reflns_theta_max 26.00
_diffrn_reflns_theta_min 4.18
_exptl_absorpt_coefficient_mu 2.680
_exptl_absorpt_correction_T_max 0.7754
_exptl_absorpt_correction_T_min 0.5002
_exptl_absorpt_correction_type multi-scan
_exptl_absorpt_process_details sadabs
_exptl_crystal_colour pink
_exptl_crystal_density_diffrn 2.074
_exptl_crystal_density_method 'not measured'
_exptl_crystal_description prism
_exptl_crystal_F_000 662
_exptl_crystal_size_max 0.30
_exptl_crystal_size_mid 0.30
_exptl_crystal_size_min 0.10
_refine_diff_density_max 0.436
_refine_diff_density_min -0.603
_refine_diff_density_rms 0.074
_refine_ls_extinction_method none
_refine_ls_goodness_of_fit_ref 1.047
_refine_ls_hydrogen_treatment constr
_refine_ls_matrix_type full
_refine_ls_number_parameters 307
_refine_ls_number_reflns 4187
_refine_ls_number_restraints 0
_refine_ls_restrained_S_all 1.047
_refine_ls_R_factor_all 0.0200
_refine_ls_R_factor_gt 0.0171
_refine_ls_shift/su_max 0.001
_refine_ls_shift/su_mean 0.000
_refine_ls_structure_factor_coef Fsqd
_refine_ls_weighting_details 'calc w=1/[\s^2^(Fo^2^)+(0.0247P)^2^+0.2695P] where P=(Fo^2^+2Fc^2^)/3'
_refine_ls_weighting_scheme calc
_refine_ls_wR_factor_gt 0.0409
_refine_ls_wR_factor_ref 0.0418
_reflns_number_gt 3867
_reflns_number_total 4187
_reflns_threshold_expression >2sigma(I)
_cod_data_source_file C0DT00858C.TXT
_cod_data_source_block shelxl1
_cod_original_sg_symbol_H-M P-1
_cod_database_code 7014439

loop_
_symmetry_equiv_pos_as_xyz
'x, y, z'
'-x, -y, -z'

loop_
_atom_site_label
_atom_site_type_symbol
_atom_site_fract_x
_atom_site_fract_y
_atom_site_fract_z
_atom_site_U_iso_or_equiv
_atom_site_adp_type
_atom_site_occupancy
_atom_site_symmetry_multiplicity
_atom_site_calc_flag
_atom_site_refinement_flags
_atom_site_disorder_assembly
_atom_site_disorder_group
C1 C 0.2027(2) 0.54579(19) 0.89155(17) 0.0089(4) Uani 1 1 d . . .
C2 C 0.0925(2) 0.62013(18) 0.94364(17) 0.0082(4) Uani 1 1 d . . .
C3 C -0.0449(2) 0.61872(19) 0.88066(17) 0.0089(4) Uani 1 1 d . . .
C4 C -0.1046(2) 0.53931(19) 0.75487(17) 0.0090(4) Uani 1 1 d . . .
C5 C -0.1383(2) 0.6885(2) 0.94020(18) 0.0125(4) Uani 1 1 d . . .
H5 H -0.2308 0.6900 0.9010 0.015 Uiso 1 1 calc R . .
C6 C -0.0937(3) 0.7558(2) 1.05783(18) 0.0130(4) Uani 1 1 d . . .
H6 H -0.1549 0.8031 1.0980 0.016 Uiso 1 1 calc R . .
C7 C 0.0440(2) 0.75071(19) 1.11398(18) 0.0106(4) Uani 1 1 d . . .
H8 H 0.0737 0.7945 1.1932 0.013 Uiso 1 1 calc R . .
C8 C 0.4822(2) 0.9152(2) 1.28383(18) 0.0111(4) Uani 1 1 d . . .
C9 C 0.5611(2) 0.92462(19) 1.17042(17) 0.0095(4) Uani 1 1 d . . .
C10 C 0.6794(2) 1.03176(19) 1.15996(18) 0.0105(4) Uani 1 1 d . . .
C11 C 0.7482(2) 1.1457(2) 1.26359(18) 0.0118(4) Uani 1 1 d . . .
C12 C 0.7384(2) 1.0322(2) 1.04818(18) 0.0134(4) Uani 1 1 d . . .
H12 H 0.8194 1.1011 1.0378 0.016 Uiso 1 1 calc R . .
C13 C 0.6760(3) 0.9300(2) 0.95330(19) 0.0144(5) Uani 1 1 d . . .
H13 H 0.7124 0.9304 0.8781 0.017 Uiso 1 1 calc R . .
C14 C 0.5581(2) 0.8265(2) 0.97148(18) 0.0114(4) Uani 1 1 d . . .
H15 H 0.5158 0.7580 0.9073 0.014 Uiso 1 1 calc R . .
N1 N 0.1358(2) 0.68512(16) 1.05831(14) 0.0093(4) Uani 1 1 d . . .
N2 N 0.5037(2) 0.82265(16) 1.07876(14) 0.0096(4) Uani 1 1 d . . .
O1 O 0.31871(16) 0.55027(13) 0.96321(12) 0.0112(3) Uani 1 1 d . . .
O2 O 0.17474(17) 0.48523(13) 0.78646(12) 0.0115(3) Uani 1 1 d . . .
O1W O 0.52234(18) 0.58979(15) 1.17894(13) 0.0171(3) Uani 1 1 d . . .
H1O1 H 0.5667 0.5447 1.1245 0.020 Uiso 1 1 d R . .
H2O1 H 0.5912 0.6223 1.2440 0.020 Uiso 1 1 d R . .
O3 O -0.05583(17) 0.58221(13) 0.66716(12) 0.0121(3) Uani 1 1 d . . .
O2W O 0.43312(17) 0.74213(13) 0.49574(12) 0.0128(3) Uani 1 1 d . . .
H1O2 H 0.4079 0.7608 0.4283 0.015 Uiso 1 1 d R . .
H2O2 H 0.4439 0.8088 0.5555 0.015 Uiso 1 1 d R . .
O4 O -0.21037(17) 0.43582(14) 0.74860(12) 0.0134(3) Uani 1 1 d . . .
O3W O 0.43292(17) 0.43263(14) 0.36726(13) 0.0168(3) Uani 1 1 d . . .
H1O3 H 0.4229 0.4790 0.3153 0.020 Uiso 1 1 d R . .
H2O3 H 0.3732 0.3529 0.3353 0.020 Uiso 1 1 d R . .
O5 O 0.38526(17) 0.80754(13) 1.28476(12) 0.0127(3) Uani 1 1 d . . .
O4W O 0.30705(17) 0.31177(14) 0.60302(13) 0.0141(3) Uani 1 1 d . . .
H1O4 H 0.3800 0.2857 0.5604 0.017 Uiso 1 1 d R . .
H2O4 H 0.2369 0.2439 0.6173 0.017 Uiso 1 1 d R . .
O6 O 0.50958(19) 1.00930(14) 1.36738(13) 0.0188(4) Uani 1 1 d . . .
O5W O 0.05379(17) 0.67278(14) 0.46491(13) 0.0145(3) Uani 1 1 d . . .
H1O5 H 0.1125 0.6952 0.4061 0.017 Uiso 1 1 d R . .
H2O5 H 0.0771 0.7424 0.5260 0.017 Uiso 1 1 d R . .
O7 O 0.70150(17) 1.23977(13) 1.26763(13) 0.0143(3) Uani 1 1 d . . .
O6W O 0.1087(2) 0.09058(15) 0.65534(15) 0.0248(4) Uani 1 1 d . . .
H1O6 H 0.0078 0.0760 0.6283 0.030 Uiso 1 1 d R . .
H2O6 H 0.1193 0.0287 0.6894 0.030 Uiso 1 1 d R . .
O8 O 0.85395(18) 1.13497(14) 1.33387(13) 0.0173(3) Uani 1 1 d . . .
O7W O 0.2089(2) 0.00808(16) 0.42696(15) 0.0273(4) Uani 1 1 d . . .
H1O7 H 0.3004 -0.0122 0.4189 0.033 Uiso 1 1 d R . .
H2O7 H 0.1986 0.0257 0.5056 0.033 Uiso 1 1 d R . .
O8W O 0.20435(18) 0.20143(15) 0.30560(14) 0.0202(4) Uani 1 1 d . . .
H1O8 H 0.1094 0.2124 0.3100 0.024 Uiso 1 1 d R . .
H2O8 H 0.2126 0.1456 0.3471 0.024 Uiso 1 1 d R . .
Co Co 0.34275(3) 0.66260(3) 1.13334(2) 0.00781(7) Uani 1 1 d . . .
Ba Ba 0.233162(14) 0.530161(11) 0.564695(10) 0.00849(4) Uani 1 1 d . . .

loop_
_atom_site_aniso_label
_atom_site_aniso_U_11
_atom_site_aniso_U_22
_atom_site_aniso_U_33
_atom_site_aniso_U_23
_atom_site_aniso_U_13
_atom_site_aniso_U_12
C1 0.0099(10) 0.0060(10) 0.0101(10) 0.0032(8) 0.0019(8) 0.0000(8)
C2 0.0100(10) 0.0041(10) 0.0091(9) 0.0017(8) 0.0023(8) -0.0004(8)
C3 0.0094(10) 0.0060(10) 0.0105(10) 0.0029(8) 0.0018(8) 0.0003(8)
C4 0.0080(10) 0.0101(11) 0.0100(10) 0.0010(8) 0.0006(8) 0.0053(8)
C5 0.0113(10) 0.0133(11) 0.0133(10) 0.0024(8) -0.0002(8) 0.0049(9)
C6 0.0147(11) 0.0128(11) 0.0129(10) 0.0018(8) 0.0044(8) 0.0070(9)
C7 0.0131(10) 0.0089(11) 0.0075(9) -0.0006(8) 0.0014(8) 0.0016(8)
C8 0.0129(10) 0.0101(11) 0.0112(10) 0.0018(8) 0.0002(8) 0.0053(9)
C9 0.0111(10) 0.0082(10) 0.0098(10) 0.0006(8) -0.0006(8) 0.0051(8)
C10 0.0114(10) 0.0098(11) 0.0123(10) 0.0031(8) 0.0009(8) 0.0059(8)
C11 0.0121(10) 0.0093(11) 0.0116(10) 0.0019(8) 0.0050(8) -0.0006(9)
C12 0.0137(11) 0.0108(11) 0.0168(11) 0.0051(9) 0.0054(8) 0.0037(9)
C13 0.0182(11) 0.0170(12) 0.0108(10) 0.0044(9) 0.0057(8) 0.0082(9)
C14 0.0126(10) 0.0140(11) 0.0084(10) -0.0004(8) 0.0005(8) 0.0073(9)
N1 0.0108(8) 0.0073(9) 0.0085(8) 0.0018(7) 0.0008(7) 0.0008(7)
N2 0.0093(8) 0.0096(9) 0.0096(8) 0.0005(7) -0.0005(7) 0.0038(7)
O1 0.0107(7) 0.0121(8) 0.0101(7) -0.0004(6) -0.0017(6) 0.0048(6)
O2 0.0139(7) 0.0119(7) 0.0081(7) 0.0001(6) 0.0004(6) 0.0046(6)
O1W 0.0180(8) 0.0236(9) 0.0108(7) -0.0040(6) -0.0046(6) 0.0144(7)
O3 0.0130(7) 0.0131(8) 0.0093(7) 0.0034(6) -0.0001(6) 0.0021(6)
O2W 0.0177(8) 0.0107(8) 0.0090(7) 0.0007(6) 0.0021(6) 0.0038(6)
O4 0.0144(8) 0.0114(8) 0.0098(7) 0.0014(6) -0.0006(6) -0.0026(6)
O3W 0.0160(8) 0.0140(8) 0.0189(8) 0.0063(6) -0.0046(6) 0.0006(6)
O5 0.0147(7) 0.0092(8) 0.0105(7) 0.0008(6) 0.0024(6) -0.0013(6)
O4W 0.0133(7) 0.0128(8) 0.0159(7) 0.0010(6) 0.0037(6) 0.0048(6)
O6 0.0274(9) 0.0101(8) 0.0118(7) -0.0029(6) 0.0054(6) -0.0020(7)
O5W 0.0142(8) 0.0138(8) 0.0129(7) 0.0017(6) 0.0015(6) 0.0010(6)
O7 0.0168(8) 0.0083(8) 0.0169(8) 0.0009(6) 0.0025(6) 0.0035(6)
O6W 0.0248(9) 0.0191(9) 0.0296(9) 0.0091(7) 0.0001(7) 0.0027(7)
O8 0.0179(8) 0.0117(8) 0.0191(8) 0.0011(6) -0.0047(6) 0.0016(7)
O7W 0.0224(9) 0.0308(10) 0.0286(9) 0.0037(8) 0.0088(7) 0.0094(8)
O8W 0.0171(8) 0.0224(9) 0.0219(8) 0.0059(7) 0.0036(7) 0.0062(7)
Co 0.00836(14) 0.00746(14) 0.00649(13) -0.00008(11) -0.00048(10) 0.00190(11)
Ba 0.00814(7) 0.00842(7) 0.00819(6) 0.00100(4) -0.00011(4) 0.00205(5)

loop_
_atom_type_symbol
_atom_type_description
_atom_type_scat_dispersion_real
_atom_type_scat_dispersion_imag
_atom_type_scat_source
C C 0.0033 0.0016 'International Tables Vol C Tables 4.2.6.8 and 6.1.1.4'
H H 0.0000 0.0000 'International Tables Vol C Tables 4.2.6.8 and 6.1.1.4'
N N 0.0061 0.0033 'International Tables Vol C Tables 4.2.6.8 and 6.1.1.4'
O O 0.0106 0.0060 'International Tables Vol C Tables 4.2.6.8 and 6.1.1.4'
Co Co 0.3494 0.9721 'International Tables Vol C Tables 4.2.6.8 and 6.1.1.4'
Ba Ba -0.3244 2.2819 'International Tables Vol C Tables 4.2.6.8 and 6.1.1.4'

loop_
_geom_angle_atom_site_label_1
_geom_angle_atom_site_label_2
_geom_angle_atom_site_label_3
_geom_angle
_geom_angle_site_symmetry_1
_geom_angle_site_symmetry_3
_geom_angle_publ_flag
O2 C1 O1 125.07(19) . . ?
O2 C1 C2 119.18(18) . . ?
O1 C1 C2 115.75(17) . . ?
N1 C2 C3 122.43(19) . . ?
N1 C2 C1 114.35(17) . . ?
C3 C2 C1 123.18(18) . . ?
C2 C3 C5 117.42(18) . . ?
C2 C3 C4 124.21(18) . . ?
C5 C3 C4 118.24(18) . . ?
O3 C4 O4 124.76(18) . . ?
O3 C4 C3 119.44(17) . . ?
O4 C4 C3 115.63(17) . . ?
C6 C5 C3 120.3(2) . . ?
C7 C6 C5 118.4(2) . . ?
N1 C7 C6 122.29(18) . . ?
O6 C8 O5 124.26(19) . . ?
O6 C8 C9 119.70(19) . . ?
O5 C8 C9 116.00(17) . . ?
N2 C9 C10 123.00(18) . . ?
N2 C9 C8 114.50(17) . . ?
C10 C9 C8 122.46(18) . . ?
C9 C10 C12 117.32(19) . . ?
C9 C10 C11 123.42(18) . . ?
C12 C10 C11 119.26(18) . . ?
O7 C11 O8 127.04(19) . . ?
O7 C11 C10 117.68(18) . . ?
O8 C11 C10 115.19(18) . . ?
C13 C12 C10 119.8(2) . . ?
C12 C13 C14 119.21(19) . . ?
N2 C14 C13 121.88(19) . . ?
C7 N1 C2 119.16(17) . . ?
C7 N1 Co 126.68(13) . . ?
C2 N1 Co 114.09(13) . . ?
C14 N2 C9 118.74(18) . . ?
C14 N2 Co 128.09(14) . . ?
C9 N2 Co 112.95(13) . . ?
C1 O1 Co 117.48(13) . . ?
C1 O2 Ba 137.52(13) . . ?
C4 O3 Ba 118.99(12) . 2_566 ?
C4 O3 Ba 118.85(12) . . ?
Ba O3 Ba 89.95(4) 2_566 . ?
C4 O4 Co 137.86(13) . 2_567 ?
Ba O3W Ba 117.54(5) 2_666 . ?
C8 O5 Co 119.32(13) . . ?
Ba O5W Ba 92.07(4) 2_566 . ?
C11 O7 Ba 132.02(13) . 2_677 ?
O1 Co O5 167.23(6) . . ?
O1 Co O1W 88.77(6) . . ?
O5 Co O1W 95.98(6) . . ?
O1 Co N1 78.28(6) . . ?
O5 Co N1 98.60(6) . . ?
O1W Co N1 164.17(6) . . ?
O1 Co O4 111.84(6) . 2_567 ?
O5 Co O4 80.39(5) . 2_567 ?
O1W Co O4 85.88(6) . 2_567 ?
N1 Co O4 90.49(6) . 2_567 ?
O1 Co N2 91.46(6) . . ?
O5 Co N2 76.40(6) . . ?
O1W Co N2 94.34(6) . . ?
N1 Co N2 95.04(6) . . ?
O4 Co N2 156.69(6) 2_567 . ?
O2 Ba O7 70.65(4) . 2_677 ?
O2 Ba O2W 130.81(4) . . ?
O7 Ba O2W 64.16(4) 2_677 . ?
O2 Ba O4W 66.37(4) . . ?
O7 Ba O4W 125.11(4) 2_677 . ?
O2W Ba O4W 128.25(4) . . ?
O2 Ba O5W 73.02(4) . 2_566 ?
O7 Ba O5W 125.29(4) 2_677 2_566 ?
O2W Ba O5W 151.72(4) . 2_566 ?
O4W Ba O5W 71.37(4) . 2_566 ?
O2 Ba O3 131.65(4) . 2_566 ?
O7 Ba O3 136.65(4) 2_677 2_566 ?
O2W Ba O3 95.56(4) . 2_566 ?
O4W Ba O3 97.83(4) . 2_566 ?
O5W Ba O3 58.67(4) 2_566 2_566 ?
O2 Ba O3W 87.09(4) . 2_666 ?
O7 Ba O3W 80.79(4) 2_677 2_666 ?
O2W Ba O3W 67.94(4) . 2_666 ?
O4W Ba O3W 64.83(4) . 2_666 ?
O5W Ba O3W 136.13(4) 2_566 2_666 ?
O3 Ba O3W 128.90(4) 2_566 2_666 ?
O2 Ba O5W 118.46(4) . . ?
O7 Ba O5W 75.42(4) 2_677 . ?
O2W Ba O5W 67.88(4) . . ?
O4W Ba O5W 156.73(4) . . ?
O5W Ba O5W 87.93(4) 2_566 . ?
O3 Ba O5W 61.28(4) 2_566 . ?
O3W Ba O5W 135.46(4) 2_666 . ?
O2 Ba O3 62.92(4) . . ?
O7 Ba O3 66.58(4) 2_677 . ?
O2W Ba O3 112.24(4) . . ?
O4W Ba O3 117.46(4) . . ?
O5W Ba O3 60.87(4) 2_566 . ?
O3 Ba O3 90.05(4) 2_566 . ?
O3W Ba O3 141.02(4) 2_666 . ?
O5W Ba O3 56.82(4) . . ?
O2 Ba O3W 133.08(4) . . ?
O7 Ba O3W 130.81(4) 2_677 . ?
O2W Ba O3W 71.96(4) . . ?
O4W Ba O3W 68.46(4) . . ?
O5W Ba O3W 103.88(4) 2_566 . ?
O3 Ba O3W 66.45(4) 2_566 . ?
O3W Ba O3W 62.46(5) 2_666 . ?
O5W Ba O3W 108.00(4) . . ?
O3 Ba O3W 156.50(4) . . ?
O2 Ba Ba 97.73(3) . 2_566 ?
O7 Ba Ba 102.69(3) 2_677 2_566 ?
O2W Ba Ba 109.86(3) . 2_566 ?
O4W Ba Ba 115.24(3) . 2_566 ?
O5W Ba Ba 44.62(3) 2_566 2_566 ?
O3 Ba Ba 46.00(3) 2_566 2_566 ?
O3W Ba Ba 174.76(3) 2_666 2_566 ?
O5W Ba Ba 43.31(3) . 2_566 ?
O3 Ba Ba 44.05(3) . 2_566 ?
O3W Ba Ba 112.45(3) . 2_566 ?

loop_
_geom_bond_atom_site_label_1
_geom_bond_atom_site_label_2
_geom_bond_distance
_geom_bond_site_symmetry_2
_geom_bond_publ_flag
C1 O2 1.235(2) . ?
C1 O1 1.281(2) . ?
C1 C2 1.515(3) . ?
C2 N1 1.351(3) . ?
C2 C3 1.393(3) . ?
C3 C5 1.394(3) . ?
C3 C4 1.522(3) . ?
C4 O3 1.244(2) . ?
C4 O4 1.263(2) . ?
C5 C6 1.388(3) . ?
C6 C7 1.385(3) . ?
C7 N1 1.336(3) . ?
C8 O6 1.235(2) . ?
C8 O5 1.279(2) . ?
C8 C9 1.503(3) . ?
C9 N2 1.351(3) . ?
C9 C10 1.391(3) . ?
C10 C12 1.398(3) . ?
C10 C11 1.523(3) . ?
C11 O7 1.240(3) . ?
C11 O8 1.268(3) . ?
C12 C13 1.380(3) . ?
C13 C14 1.389(3) . ?
C14 N2 1.339(3) . ?
N1 Co 2.1053(17) . ?
N2 Co 2.1858(17) . ?
O1 Co 2.0621(14) . ?
O2 Ba 2.7348(14) . ?
O1W Co 2.0872(15) . ?
O3 Ba 2.8963(14) 2_566 ?
O3 Ba 2.9967(14) . ?
O2W Ba 2.8286(14) . ?
O4 Co 2.1066(14) 2_567 ?
O3W Ba 2.9245(15) 2_666 ?
O3W Ba 3.1193(16) . ?
O5 Co 2.0656(14) . ?
O4W Ba 2.8453(15) . ?
O5W Ba 2.8592(14) 2_566 ?
O5W Ba 2.9283(15) . ?
O7 Ba 2.7921(14) 2_677 ?
Co O4 2.1066(14) 2_567 ?
Ba O7 2.7921(14) 2_677 ?
Ba O5W 2.8591(14) 2_566 ?
Ba O3 2.8963(14) 2_566 ?
Ba O3W 2.9246(15) 2_666 ?
Ba Ba 4.1658(3) 2_566 ?
